data_4511068
loop_
_publ_author_name
'Xue, Ming'
'Zhu, Guangshan'
'Ding, Hong'
'Wu, Lei'
'Zhao, Xiaojun'
'Jin, Zhao'
'Qiu, Shilun'

_publ_section_title
;
 Six Three-Dimensional Metal&#x2212;Organic Frameworks with (3,4)-,
 (4,5)-, and (3,4,5)-Connected Nets Based on Mixed Ligands: Synthesis,
 Structures, and Adsorption Properties
;
_journal_issue 3
_journal_name_full 'Crystal Growth &amp; Design'
_journal_page_first 1481
_journal_paper_doi 10.1021/cg8009546
_journal_volume 9
_journal_year 2009
_chemical_formula_moiety 'C10 H9 Mn N3 O5'
_chemical_formula_sum 'C10 H9 Mn N3 O5'
_chemical_formula_weight 306.14
_chemical_melting_point ?
_chemical_name_systematic
; 
 ? 
;
_space_group_IT_number 15
_symmetry_cell_setting monoclinic
_symmetry_space_group_name_Hall '-C 2yc'
_symmetry_space_group_name_H-M 'C 1 2/c 1'
_atom_sites_solution_hydrogens geom
_atom_sites_solution_primary direct
_atom_sites_solution_secondary difmap
_audit_creation_method SHELXL-97
_cell_angle_alpha 90.00
_cell_angle_beta 115.2130(10)
_cell_angle_gamma 90.00
_cell_formula_units_Z 8
_cell_length_a 18.8138(13)
_cell_length_b 11.1016(8)
_cell_length_c 12.0169(9)
_cell_measurement_temperature 293(2)
_cell_volume 2270.8(3)
_computing_cell_refinement 'Bruker SMART'
_computing_data_collection 'Bruker SMART'
_computing_data_reduction 'Bruker SMART'
_computing_molecular_graphics SHELXP-97
_computing_publication_material SHELXTL
_computing_structure_refinement 'SHELXL-97 (Sheldrick, 1997)'
_computing_structure_solution 'SHELXS-97 (Sheldrick, 1990)'
_diffrn_ambient_temperature 293(2)
_diffrn_detector_area_resol_mean 9.00cm
_diffrn_measured_fraction_theta_full 0.969
_diffrn_measured_fraction_theta_max 0.969
_diffrn_measurement_device_type 'CCD area detector'
_diffrn_measurement_method 'phi and omega scans'
_diffrn_radiation_monochromator graphite
_diffrn_radiation_source 'fine-focus sealed tube'
_diffrn_radiation_type MoK\a
_diffrn_radiation_wavelength 0.71073
_diffrn_reflns_av_R_equivalents 0.0280
_diffrn_reflns_av_sigmaI/netI 0.0335
_diffrn_reflns_limit_h_max 22
_diffrn_reflns_limit_h_min -22
_diffrn_reflns_limit_k_max 13
_diffrn_reflns_limit_k_min -6
_diffrn_reflns_limit_l_max 14
_diffrn_reflns_limit_l_min -14
_diffrn_reflns_number 5634
_diffrn_reflns_theta_full 25.00
_diffrn_reflns_theta_max 25.00
_diffrn_reflns_theta_min 2.19
_diffrn_standards_decay_% none
_diffrn_standards_interval_count none
_diffrn_standards_interval_time none
_diffrn_standards_number none
_exptl_absorpt_coefficient_mu 1.184
_exptl_crystal_colour colorless
_exptl_crystal_density_diffrn 1.791
_exptl_crystal_density_meas ?
_exptl_crystal_density_method 'not measured'
_exptl_crystal_description 'straw yellow'
_exptl_crystal_F_000 1240
_exptl_crystal_size_max 0.38
_exptl_crystal_size_mid 0.26
_exptl_crystal_size_min 0.12
_refine_diff_density_max 1.942
_refine_diff_density_min -0.689
_refine_diff_density_rms 0.125
_refine_ls_extinction_method none
_refine_ls_goodness_of_fit_ref 1.008
_refine_ls_hydrogen_treatment mixed
_refine_ls_matrix_type full
_refine_ls_number_parameters 173
_refine_ls_number_reflns 1941
_refine_ls_number_restraints 24
_refine_ls_restrained_S_all 1.041
_refine_ls_R_factor_all 0.0754
_refine_ls_R_factor_gt 0.0675
_refine_ls_shift/su_max 0.001
_refine_ls_shift/su_mean 0.000
_refine_ls_structure_factor_coef Fsqd
_refine_ls_weighting_details 'calc w=1/[\s^2^(Fo^2^)+(0.1001P)^2^+19.8245P] where P=(Fo^2^+2Fc^2^)/3'
_refine_ls_weighting_scheme calc
_refine_ls_wR_factor_gt 0.1684
_refine_ls_wR_factor_ref 0.1746
_reflns_number_gt 1689
_reflns_number_total 1941
_reflns_threshold_expression >2sigma(I)
_cod_data_source_file cg8009546_si_001.cif
_cod_data_source_block JUC-69
_cod_depositor_comments
;
The following automatic conversions were performed:

'_chemical_melting_point' value 'not measured' was changed to '?' -
the value is undefined or not given.

Automatic conversion script
Id: cif_fix_values 2281 2013-09-26 08:29:07Z andrius 

The following automatic conversions were performed:

'_exptl_crystal_density_meas' value 'none' was changed to '?' - the
value is perceived as not measured.

Automatic conversion script
Id: cif_fix_values 3008 2015-01-20 13:52:24Z robertas 
;
_cod_original_sg_symbol_H-M C2/c
_cod_database_code 4511068

loop_
_symmetry_equiv_pos_as_xyz
'x, y, z'
'-x, y, -z+1/2'
'x+1/2, y+1/2, z'
'-x+1/2, y+1/2, -z+1/2'
'-x, -y, -z'
'x, -y, z-1/2'
'-x+1/2, -y+1/2, -z'
'x+1/2, -y+1/2, z-1/2'

loop_
_atom_site_label
_atom_site_type_symbol
_atom_site_fract_x
_atom_site_fract_y
_atom_site_fract_z
_atom_site_U_iso_or_equiv
_atom_site_adp_type
_atom_site_occupancy
_atom_site_symmetry_multiplicity
_atom_site_calc_flag
_atom_site_refinement_flags
Mn1 Mn 0.32589(4) 1.08185(7) 0.05953(7) 0.0245(3) Uani 1 1 d .
N1 N 0.2618(3) 0.5591(4) 0.0617(4) 0.0265(10) Uani 1 1 d .
N2 N 0.4242(5) 1.2231(6) 0.1732(6) 0.076(2) Uani 1 1 d U
N3 N 0.4711(5) 1.3697(7) 0.3360(7) 0.090(3) Uani 1 1 d U
O1 O 0.3692(2) 0.9662(3) 0.2191(4) 0.0354(9) Uani 1 1 d .
O2 O 0.4594(2) 0.8496(4) 0.3552(4) 0.0391(10) Uani 1 1 d .
O3 O 0.3087(2) 0.8294(3) 0.3908(3) 0.0301(9) Uani 1 1 d .
O4 O 0.2635(3) 0.6461(4) 0.3932(4) 0.0457(12) Uani 1 1 d .
O5 O 0.4165(2) 0.9919(4) 0.0153(4) 0.0505(12) Uani 1 1 d .
C1 C 0.3964(3) 0.8664(5) 0.2624(5) 0.0249(11) Uani 1 1 d .
C2 C 0.3506(3) 0.7569(5) 0.1969(5) 0.0242(11) Uani 1 1 d .
C3 C 0.3567(3) 0.7151(5) 0.0920(5) 0.0270(11) Uani 1 1 d .
H3 H 0.3910 0.7521 0.0653 0.032 Uiso 1 1 calc R
C4 C 0.3114(3) 0.6184(5) 0.0277(5) 0.0290(12) Uani 1 1 d .
H4 H 0.3156 0.5932 -0.0430 0.035 Uiso 1 1 calc R
C5 C 0.2585(3) 0.5959(5) 0.1653(5) 0.0281(12) Uani 1 1 d .
H5 H 0.2261 0.5536 0.1923 0.034 Uiso 1 1 calc R
C6 C 0.3006(3) 0.6939(5) 0.2356(4) 0.0238(11) Uani 1 1 d .
C7 C 0.2887(3) 0.7263(5) 0.3491(4) 0.0247(11) Uani 1 1 d .
C8 C 0.4557(6) 1.3015(11) 0.0956(10) 0.094(3) Uani 1 1 d .
H8A H 0.4640 1.2489 0.0378 0.113 Uiso 1 1 calc R
H8B H 0.4150 1.3584 0.0479 0.113 Uiso 1 1 calc R
C9 C 0.5000 1.1498(11) 0.2500 0.068(3) Uani 1 2 d S
H9A H 0.4891 1.0980 0.3059 0.082 Uiso 0.50 1 calc PR
H9B H 0.5109 1.0980 0.1941 0.082 Uiso 0.50 1 calc PR
C10 C 0.4136(6) 1.2933(12) 0.2589(10) 0.095(3) Uani 1 1 d U
H10A H 0.4006 1.2391 0.3109 0.114 Uiso 1 1 calc R
H10B H 0.3673 1.3421 0.2146 0.114 Uiso 1 1 calc R
C11 C 0.5000 1.4517(19) 0.2500 0.120(6) Uani 1 2 d SU
H11A H 0.4571 1.5031 0.1977 0.143 Uiso 0.50 1 calc PR
H11B H 0.5429 1.5031 0.3023 0.143 Uiso 0.50 1 calc PR

loop_
_atom_site_aniso_label
_atom_site_aniso_U_11
_atom_site_aniso_U_22
_atom_site_aniso_U_33
_atom_site_aniso_U_23
_atom_site_aniso_U_13
_atom_site_aniso_U_12
Mn1 0.0279(5) 0.0211(5) 0.0235(5) 0.0007(3) 0.0098(3) 0.0002(3)
N1 0.033(2) 0.023(2) 0.027(2) -0.0041(18) 0.0170(19) -0.0059(19)
N2 0.110(5) 0.037(3) 0.045(3) -0.001(3) -0.002(3) -0.008(3)
N3 0.089(5) 0.069(4) 0.065(4) -0.032(4) -0.011(4) 0.031(4)
O1 0.051(2) 0.0205(19) 0.035(2) 0.0012(17) 0.0178(19) -0.0034(18)
O2 0.032(2) 0.039(2) 0.037(2) -0.0012(18) 0.0060(18) -0.0087(18)
O3 0.041(2) 0.0228(19) 0.030(2) -0.0065(16) 0.0192(17) -0.0060(16)
O4 0.073(3) 0.040(2) 0.039(2) -0.0096(19) 0.038(2) -0.023(2)
O5 0.039(2) 0.061(3) 0.061(3) 0.030(3) 0.030(2) 0.021(2)
C1 0.030(3) 0.029(3) 0.022(2) 0.002(2) 0.017(2) -0.005(2)
C2 0.029(3) 0.020(2) 0.021(2) 0.000(2) 0.008(2) 0.003(2)
C3 0.029(3) 0.027(3) 0.032(3) -0.001(2) 0.020(2) -0.003(2)
C4 0.037(3) 0.028(3) 0.026(3) -0.001(2) 0.016(2) -0.002(2)
C5 0.035(3) 0.025(3) 0.029(3) -0.005(2) 0.018(2) -0.009(2)
C6 0.028(3) 0.022(3) 0.022(2) 0.000(2) 0.012(2) 0.000(2)
C7 0.029(3) 0.024(3) 0.021(2) -0.003(2) 0.011(2) -0.003(2)
C8 0.085(7) 0.086(7) 0.074(6) 0.015(6) -0.001(5) -0.013(6)
C9 0.054(6) 0.057(7) 0.077(8) 0.000 0.013(6) 0.000
C10 0.082(6) 0.112(7) 0.095(6) -0.029(6) 0.040(5) 0.005(5)
C11 0.114(9) 0.098(9) 0.115(10) 0.000 0.018(7) 0.000

loop_
_atom_type_symbol
_atom_type_description
_atom_type_scat_dispersion_real
_atom_type_scat_dispersion_imag
_atom_type_scat_source
C C 0.0033 0.0016 'International Tables Vol C Tables 4.2.6.8 and 6.1.1.4'
H H 0.0000 0.0000 'International Tables Vol C Tables 4.2.6.8 and 6.1.1.4'
N N 0.0061 0.0033 'International Tables Vol C Tables 4.2.6.8 and 6.1.1.4'
O O 0.0106 0.0060 'International Tables Vol C Tables 4.2.6.8 and 6.1.1.4'
Mn Mn 0.3368 0.7283 'International Tables Vol C Tables 4.2.6.8 and 6.1.1.4'

loop_
_geom_angle_atom_site_label_1
_geom_angle_atom_site_label_2
_geom_angle_atom_site_label_3
_geom_angle
_geom_angle_site_symmetry_1
_geom_angle_site_symmetry_3
O4 Mn1 O3 106.32(16) 4 6_575
O4 Mn1 O1 90.25(17) 4 .
O3 Mn1 O1 163.38(16) 6_575 .
O4 Mn1 O5 173.00(17) 4 .
O3 Mn1 O5 78.68(15) 6_575 .
O1 Mn1 O5 84.70(16) . .
O4 Mn1 N1 87.78(18) 4 7_565
O3 Mn1 N1 86.28(15) 6_575 7_565
O1 Mn1 N1 93.18(15) . 7_565
O5 Mn1 N1 87.67(18) . 7_565
O4 Mn1 N2 97.9(3) 4 .
O3 Mn1 N2 90.4(2) 6_575 .
O1 Mn1 N2 88.57(19) . .
O5 Mn1 N2 86.9(3) . .
N1 Mn1 N2 174.1(3) 7_565 .
C5 N1 C4 116.6(5) . .
C5 N1 Mn1 119.6(3) . 7_565
C4 N1 Mn1 123.3(4) . 7_565
C10 N2 C9 104.0(7) . .
C10 N2 C8 110.2(9) . .
C9 N2 C8 99.2(7) . .
C10 N2 Mn1 118.8(8) . .
C9 N2 Mn1 106.8(5) . .
C8 N2 Mn1 115.2(5) . .
C10 N3 C8 109.7(8) . 2_655
C10 N3 C11 107.2(8) . .
C8 N3 C11 98.9(9) 2_655 .
C1 O1 Mn1 146.9(4) . .
C7 O3 Mn1 134.5(3) . 6_576
C7 O4 Mn1 149.0(4) . 4_545
O1 C1 O2 125.1(5) . .
O1 C1 C2 117.5(5) . .
O2 C1 C2 117.5(5) . .
C3 C2 C6 117.4(5) . .
C3 C2 C1 119.6(5) . .
C6 C2 C1 123.1(5) . .
C4 C3 C2 119.7(5) . .
N1 C4 C3 123.7(5) . .
N1 C5 C6 124.2(5) . .
C5 C6 C2 118.4(5) . .
C5 C6 C7 117.8(5) . .
C2 C6 C7 123.9(5) . .
O4 C7 O3 126.8(5) . .
O4 C7 C6 116.6(5) . .
O3 C7 C6 116.5(5) . .
N3 C8 N2 117.0(8) 2_655 .
N2 C9 N2 117.0(9) 2_655 .
N2 C10 N3 122.1(10) . .
N3 C11 N3 112.3(13) 2_655 .

loop_
_geom_bond_atom_site_label_1
_geom_bond_atom_site_label_2
_geom_bond_distance
_geom_bond_site_symmetry_2
Mn1 O4 2.115(4) 4
Mn1 O3 2.151(4) 6_575
Mn1 O1 2.158(4) .
Mn1 O5 2.227(4) .
Mn1 N1 2.290(4) 7_565
Mn1 N2 2.365(7) .
N1 C5 1.337(7) .
N1 C4 1.339(7) .
N1 Mn1 2.290(4) 7_565
N2 C10 1.372(13) .
N2 C9 1.558(10) .
N2 C8 1.565(14) .
N3 C10 1.377(14) .
N3 C8 1.477(12) 2_655
N3 C11 1.635(15) .
O1 C1 1.239(7) .
O2 C1 1.248(7) .
O3 C7 1.242(6) .
O3 Mn1 2.151(4) 6_576
O4 C7 1.230(7) .
O4 Mn1 2.115(4) 4_545
C1 C2 1.504(7) .
C2 C3 1.392(7) .
C2 C6 1.401(7) .
C3 C4 1.384(8) .
C5 C6 1.398(7) .
C6 C7 1.517(7) .
C8 N3 1.477(12) 2_655
C9 N2 1.558(10) 2_655
C11 N3 1.635(15) 2_655
